data_7242728
loop_
_publ_author_name
'Szklarz, Przemys\/law'
'Kinzhybalo, Vasyl'
'Bator, Gra\.zyna'

_publ_section_title
;
 Ferroelectricity and switching polarization on the C--H&#x22EF;\p bond in
 a pure organic molecular crystal -- 1,3,5-trimethylnitrobenzene
;
_journal_issue 22
_journal_name_full CrystEngComm
_journal_page_first 4005
_journal_page_last 4012
_journal_paper_doi 10.1039/D1CE00381J
_journal_volume 23
_journal_year 2021
_chemical_formula_moiety 'C, C9 H11 N O2'
_chemical_formula_sum 'C9 H11 N O2'
_chemical_formula_weight 165.19
_space_group_crystal_system orthorhombic
_space_group_IT_number 29
_space_group_name_Hall 'P 2c -2ac'
_space_group_name_H-M_alt 'P c a 21'
_atom_sites_solution_hydrogens geom
_atom_sites_solution_primary dual
_audit_creation_date 2019-11-05
_audit_creation_method
;
Olex2 1.2
(compiled 2017.01.04 svn.r3372 for OlexSys, GUI svn.r5292)
;
_audit_update_record
;
2020-03-21 deposited with the CCDC.	2021-04-28 downloaded from the CCDC.
;
_cell_angle_alpha 90
_cell_angle_beta 90
_cell_angle_gamma 90
_cell_formula_units_Z 8
_cell_length_a 16.306(5)
_cell_length_b 6.980(2)
_cell_length_c 15.165(6)
_cell_measurement_reflns_used 7481
_cell_measurement_temperature 99.9(2)
_cell_measurement_theta_max 29.2640
_cell_measurement_theta_min 2.9750
_cell_volume 1726.0(10)
_computing_cell_refinement 'CrysAlisPro 1.171.39.46 (Rigaku OD, 2018)'
_computing_data_collection 'CrysAlisPro 1.171.39.46 (Rigaku OD, 2018)'
_computing_data_reduction 'CrysAlisPro 1.171.39.46 (Rigaku OD, 2018)'
_computing_molecular_graphics 'Olex2 (Dolomanov et al., 2009)'
_computing_publication_material 'Olex2 (Dolomanov et al., 2009)'
_computing_structure_refinement 'ShelXL (Sheldrick, 2015)'
_computing_structure_solution 'ShelXT (Sheldrick, 2015)'
_diffrn_ambient_environment N~2~
_diffrn_ambient_temperature 99.9(2)
_diffrn_detector 'CCD plate'
_diffrn_detector_area_resol_mean 10.6249
_diffrn_detector_type Atlas
_diffrn_measured_fraction_theta_full 1.000
_diffrn_measured_fraction_theta_max 0.959
_diffrn_measurement_details
;
List of Runs (angles in degrees, time in seconds):

  # Type    Start    End  Width  t~exp~   \w     \q     \k     \f   Frames
#--------------------------------------------------------------------------
  1  \w     32.00 104.00   1.00    4.00    --   13.60-178.00  90.00   72
  2  \w    -77.00 -32.00   1.00    4.00    --   13.60 178.00   0.00   45
  3  \w    -19.00  92.00   1.00    4.00    --   13.60  57.00  90.00  111
  4  \w    -64.00  46.00   1.00    4.00    --   13.60 -57.00 120.00  110
  5  \w     35.00 106.00   1.00    4.00    --   13.60 178.00 -30.00   71
  6  \w    -19.00  92.00   1.00    4.00    --   13.60  57.00-120.00  111
  7  \w    -50.00  11.00   1.00    4.00    --  -14.38  77.00 -60.00   61
  8  \w    -25.00  30.00   1.00    4.00    --  -14.38 -99.00 -60.00   55
;
_diffrn_measurement_device 'four-circle diffractometer'
_diffrn_measurement_device_type 'Xcalibur, Atlas'
_diffrn_measurement_method '\w scans'
_diffrn_orient_matrix_type 'CrysAlisPro convention (1999,Acta A55,543-557)'
_diffrn_orient_matrix_UB_11 0.0214048000
_diffrn_orient_matrix_UB_12 0.0784922000
_diffrn_orient_matrix_UB_13 -0.0187552000
_diffrn_orient_matrix_UB_21 -0.0207323000
_diffrn_orient_matrix_UB_22 0.0635318000
_diffrn_orient_matrix_UB_23 0.0289373000
_diffrn_orient_matrix_UB_31 0.0316742000
_diffrn_orient_matrix_UB_32 -0.0113849000
_diffrn_orient_matrix_UB_33 0.0316174000
_diffrn_radiation_monochromator graphite
_diffrn_radiation_probe x-ray
_diffrn_radiation_type MoK\a
_diffrn_radiation_wavelength 0.71073
_diffrn_reflns_av_R_equivalents 0.0303
_diffrn_reflns_av_unetI/netI 0.0234
_diffrn_reflns_Laue_measured_fraction_full 1.000
_diffrn_reflns_Laue_measured_fraction_max 0.959
_diffrn_reflns_limit_h_max 22
_diffrn_reflns_limit_h_min -21
_diffrn_reflns_limit_k_max 9
_diffrn_reflns_limit_k_min -9
_diffrn_reflns_limit_l_max 20
_diffrn_reflns_limit_l_min -20
_diffrn_reflns_number 25698
_diffrn_reflns_point_group_measured_fraction_full 1.000
_diffrn_reflns_point_group_measured_fraction_max 0.926
_diffrn_reflns_theta_full 25.242
_diffrn_reflns_theta_max 29.332
_diffrn_reflns_theta_min 2.498
_diffrn_source 'fine-focus sealed X-ray tube'
_diffrn_source_type 'Enhance (Mo) X-ray Source'
_exptl_absorpt_coefficient_mu 0.090
_exptl_absorpt_correction_T_max 0.985
_exptl_absorpt_correction_T_min 0.960
_exptl_absorpt_correction_type analytical
_exptl_absorpt_process_details
;
CrysAlisPro 1.171.39.46 (Rigaku Oxford Diffraction, 2018)
Analytical numeric absorption correction using a multifaceted crystal
			model based on expressions derived by R.C. Clark & J.S. Reid.
(Clark, R. C. & Reid, J. S. (1995). Acta Cryst. A51, 887-897)
Empirical absorption correction using spherical harmonics,
 implemented in SCALE3 ABSPACK scaling algorithm.
;
_exptl_crystal_density_diffrn 1.271
_exptl_crystal_description block
_exptl_crystal_F_000 704
_exptl_crystal_size_max 0.702
_exptl_crystal_size_mid 0.356
_exptl_crystal_size_min 0.246
_refine_diff_density_max 0.260
_refine_diff_density_min -0.215
_refine_diff_density_rms 0.051
_refine_ls_abs_structure_details
;
 Flack x determined using 1485 quotients [(I+)-(I-)]/[(I+)+(I-)]
 (Parsons, Flack and Wagner, Acta Cryst. B69 (2013) 249-259).
;
_refine_ls_abs_structure_Flack 1.4(8)
_refine_ls_extinction_method none
_refine_ls_goodness_of_fit_ref 1.056
_refine_ls_hydrogen_treatment constr
_refine_ls_matrix_type full
_refine_ls_number_parameters 223
_refine_ls_number_reflns 4396
_refine_ls_number_restraints 1
_refine_ls_restrained_S_all 1.056
_refine_ls_R_factor_all 0.0588
_refine_ls_R_factor_gt 0.0425
_refine_ls_shift/su_max 0.000
_refine_ls_shift/su_mean 0.000
_refine_ls_structure_factor_coef Fsqd
_refine_ls_weighting_details 'w=1/[\s^2^(Fo^2^)+(0.0598P)^2^+0.4107P] where P=(Fo^2^+2Fc^2^)/3'
_refine_ls_weighting_scheme calc
_refine_ls_wR_factor_gt 0.1079
_refine_ls_wR_factor_ref 0.1198
_reflns_Friedel_coverage 0.864
_reflns_Friedel_fraction_full 0.999
_reflns_Friedel_fraction_max 0.891
_reflns_number_gt 3554
_reflns_number_total 4396
_reflns_threshold_expression 'I > 2\s(I)'
_cod_data_source_file d1ce00381j3.cif
_cod_data_source_block tmnb19_vt_37_100_00abs
_cod_depositor_comments 'Adding full bibliography for 7242727--7242728.cif.'
_cod_original_cell_volume 1725.9(10)
_cod_database_code 7242728
_shelx_shelxl_version_number 2018/3
_chemical_oxdiff_formula 'C9 H11 N O2'
_shelx_space_group_comment
;
The symmetry employed for this shelxl refinement is uniquely defined
by the following loop, which should always be used as a source of
symmetry information in preference to the above space-group names.
They are only intended as comments.
;
_reflns_odcompleteness_completeness 99.85
_reflns_odcompleteness_iscentric 1
_reflns_odcompleteness_theta 26.32
_olex2_refinement_description
;
1. Fixed Uiso
 At 1.2 times of:
  All C(H) groups
 At 1.5 times of:
  All C(H,H,H) groups
2. Others
 Fixed Sof: CGA(0) CGB(0)
3.a Everything fixed:
 CGA, CGB
3.b Aromatic/amide H refined with riding coordinates:
 C4A(H4A), C6A(H6A), C4B(H4B), C6B(H6B)
3.c Idealised Me refined as rotating group:
 C7A(H7AA,H7AB,H7AC), C8A(H8AA,H8AB,H8AC), C9A(H9AA,H9AB,H9AC), C7B(H7BA,H7BB,
 H7BC), C8B(H8BA,H8BB,H8BC), C9B(H9BA,H9BB,H9BC)
;
_olex2_submission_special_instructions 'No special instructions were received'
_oxdiff_exptl_absorpt_empirical_details
;
Empirical correction (ABSPACK) includes:
- Absorption correction using spherical harmonics
- Frame scaling
;
_oxdiff_exptl_absorpt_empirical_full_max 1.177
_oxdiff_exptl_absorpt_empirical_full_min 0.906

loop_
_space_group_symop_operation_xyz
'x, y, z'
'-x, -y, z+1/2'
'x+1/2, -y, z'
'-x+1/2, y, z+1/2'

loop_
_atom_site_label
_atom_site_type_symbol
_atom_site_fract_x
_atom_site_fract_y
_atom_site_fract_z
_atom_site_U_iso_or_equiv
_atom_site_adp_type
_atom_site_occupancy
_atom_site_site_symmetry_order
_atom_site_calc_flag
_atom_site_refinement_flags_posn
_atom_site_refinement_flags_adp
_atom_site_refinement_flags_occupancy
_atom_site_disorder_assembly
_atom_site_disorder_group
CGA C 0.091760 0.498950 0.106390 0.050 Uiso 0 1 d . . P . .
C1A C 0.0073(3) 0.5114(3) 0.1261(3) 0.0195(8) Uani 1 1 d . . . . .
C2A C 0.0351(3) 0.5067(3) 0.0394(3) 0.0186(8) Uani 1 1 d . . . . .
C3A C 0.1183(3) 0.4951(3) 0.0172(3) 0.0195(9) Uani 1 1 d . . . . .
C4A C 0.1739(3) 0.4892(3) 0.0859(3) 0.0206(8) Uani 1 1 d . . . . .
H4A H 0.230846 0.484768 0.072805 0.025 Uiso 1 1 calc R . . . .
C5A C 0.1494(3) 0.4897(3) 0.1729(3) 0.0189(9) Uani 1 1 d . . . . .
C6A C 0.0658(3) 0.5002(3) 0.1926(3) 0.0189(9) Uani 1 1 d . . . . .
H6A H 0.048725 0.499650 0.252506 0.023 Uiso 1 1 calc R . . . .
C7A C -0.0837(2) 0.5218(4) 0.1507(3) 0.0265(8) Uani 1 1 d . . . . .
H7AA H -0.090330 0.493452 0.213571 0.040 Uiso 1 1 calc GR . . . .
H7AB H -0.114488 0.427857 0.115847 0.040 Uiso 1 1 calc GR . . . .
H7AC H -0.104601 0.650696 0.138316 0.040 Uiso 1 1 calc GR . . . .
C8A C 0.1489(3) 0.4918(4) -0.0774(3) 0.0274(11) Uani 1 1 d . . . . .
H8AA H 0.207326 0.524828 -0.078514 0.041 Uiso 1 1 calc GR . . . .
H8AB H 0.118047 0.585121 -0.112433 0.041 Uiso 1 1 calc GR . . . .
H8AC H 0.141172 0.363415 -0.102127 0.041 Uiso 1 1 calc GR . . . .
C9A C 0.2114(2) 0.4782(4) 0.2466(3) 0.0257(8) Uani 1 1 d . . . . .
H9AA H 0.182819 0.467623 0.303205 0.039 Uiso 1 1 calc GR . . . .
H9AB H 0.245420 0.594016 0.246448 0.039 Uiso 1 1 calc GR . . . .
H9AC H 0.246374 0.365478 0.237968 0.039 Uiso 1 1 calc GR . . . .
N1A N -0.0256(2) 0.5165(3) -0.0315(3) 0.0265(8) Uani 1 1 d . . . . .
O1A O -0.02286(13) 0.3947(3) -0.09041(19) 0.0363(5) Uani 1 1 d . . . . .
O2A O -0.07642(12) 0.6468(3) -0.0306(2) 0.0373(5) Uani 1 1 d . . . . .
CGB C 0.158640 -0.018650 -0.106010 0.050 Uiso 0 1 d . . P . .
C1B C 0.2439(3) -0.0239(3) -0.1279(3) 0.0187(7) Uani 1 1 d . . . . .
C2B C 0.2149(2) -0.0224(4) -0.0413(3) 0.0200(7) Uani 1 1 d . . . . .
C3B C 0.1323(3) -0.0156(3) -0.0162(3) 0.0205(9) Uani 1 1 d . . . . .
C4B C 0.0759(3) -0.0143(3) -0.0858(3) 0.0208(8) Uani 1 1 d . . . . .
H4B H 0.018963 -0.012433 -0.072506 0.025 Uiso 1 1 calc R . . . .
C5B C 0.1004(3) -0.0156(4) -0.1746(3) 0.0199(9) Uani 1 1 d . . . . .
C6B C 0.1838(3) -0.0188(4) -0.1933(3) 0.0192(8) Uani 1 1 d . . . . .
H6B H 0.200646 -0.017355 -0.253227 0.023 Uiso 1 1 calc R . . . .
C7B C 0.3321(3) -0.0254(4) -0.1529(3) 0.0270(8) Uani 1 1 d . . . . .
H7BA H 0.361659 0.070176 -0.117798 0.040 Uiso 1 1 calc GR . . . .
H7BB H 0.337479 0.005452 -0.215638 0.040 Uiso 1 1 calc GR . . . .
H7BC H 0.355135 -0.152677 -0.141616 0.040 Uiso 1 1 calc GR . . . .
C8B C 0.1024(3) -0.0140(4) 0.0768(3) 0.0284(11) Uani 1 1 d . . . . .
H8BA H 0.133829 -0.106691 0.111594 0.043 Uiso 1 1 calc GR . . . .
H8BB H 0.044152 -0.048732 0.078030 0.043 Uiso 1 1 calc GR . . . .
H8BC H 0.109493 0.114406 0.101747 0.043 Uiso 1 1 calc GR . . . .
C9B C 0.0378(2) -0.0120(4) -0.2474(4) 0.0288(9) Uani 1 1 d . . . . .
H9BA H 0.065515 -0.023565 -0.304472 0.043 Uiso 1 1 calc GR . . . .
H9BB H 0.007377 0.109027 -0.245275 0.043 Uiso 1 1 calc GR . . . .
H9BC H -0.000429 -0.119239 -0.239901 0.043 Uiso 1 1 calc GR . . . .
N1B N 0.2767(2) -0.0293(4) 0.0304(2) 0.0258(7) Uani 1 1 d . . . . .
O1B O 0.27382(14) 0.0913(3) 0.0885(2) 0.0384(5) Uani 1 1 d . . . . .
O2B O 0.32806(13) -0.1578(3) 0.0274(2) 0.0412(5) Uani 1 1 d . . . . .

loop_
_atom_site_aniso_label
_atom_site_aniso_U_11
_atom_site_aniso_U_22
_atom_site_aniso_U_33
_atom_site_aniso_U_23
_atom_site_aniso_U_13
_atom_site_aniso_U_12
C1A 0.0171(18) 0.0191(12) 0.0223(19) -0.0005(9) 0.0024(14) -0.0005(9)
C2A 0.0227(17) 0.0168(12) 0.0162(18) 0.0005(9) -0.0033(16) 0.0002(8)
C3A 0.027(2) 0.0141(13) 0.017(2) 0.0004(8) 0.0047(17) -0.0008(8)
C4A 0.0142(17) 0.0191(12) 0.028(2) -0.0004(10) 0.0039(17) -0.0001(8)
C5A 0.017(2) 0.0168(13) 0.023(2) -0.0009(9) -0.0042(15) 0.0006(8)
C6A 0.0186(19) 0.0204(14) 0.018(2) -0.0001(9) -0.0001(17) -0.0016(8)
C7A 0.0150(16) 0.0340(15) 0.030(2) -0.0019(13) -0.0002(15) 0.0025(11)
C8A 0.040(3) 0.0208(14) 0.021(2) -0.0006(10) 0.0073(19) 0.0001(10)
C9A 0.0199(17) 0.0305(14) 0.027(2) -0.0005(12) -0.0072(16) -0.0001(10)
N1A 0.0321(18) 0.0246(12) 0.0229(18) 0.0026(10) -0.0051(14) 0.0000(9)
O1A 0.0471(12) 0.0360(11) 0.0256(10) -0.0062(9) -0.0115(9) 0.0008(9)
O2A 0.0388(11) 0.0356(10) 0.0376(12) 0.0032(9) -0.0123(10) 0.0122(9)
C1B 0.0188(18) 0.0172(11) 0.0200(18) -0.0009(11) -0.0016(14) 0.0022(11)
C2B 0.0220(18) 0.0176(11) 0.0203(19) 0.0003(11) -0.0030(16) 0.0012(9)
C3B 0.026(2) 0.0138(12) 0.022(2) 0.0021(9) 0.0053(17) 0.0002(9)
C4B 0.0200(19) 0.0165(11) 0.026(2) 0.0001(11) 0.0048(18) -0.0013(9)
C5B 0.020(2) 0.0171(13) 0.023(2) -0.0008(10) 0.0001(15) 0.0005(9)
C6B 0.022(2) 0.0187(13) 0.017(2) 0.0005(10) 0.0011(17) -0.0005(9)
C7B 0.0195(18) 0.0326(15) 0.029(2) -0.0030(14) 0.0001(15) -0.0024(11)
C8B 0.040(3) 0.0227(15) 0.022(2) -0.0011(10) 0.0119(19) -0.0026(11)
C9B 0.0217(19) 0.0313(15) 0.033(2) -0.0007(12) -0.0046(18) 0.0001(10)
N1B 0.0313(17) 0.0254(11) 0.0208(17) 0.0020(12) -0.0065(14) 0.0033(10)
O1B 0.0539(13) 0.0335(10) 0.0277(11) -0.0085(10) -0.0138(9) 0.0049(9)
O2B 0.0439(11) 0.0386(11) 0.0410(12) -0.0013(10) -0.0161(10) 0.0185(9)

loop_
_atom_type_symbol
_atom_type_description
_atom_type_scat_dispersion_real
_atom_type_scat_dispersion_imag
_atom_type_scat_source
C C 0.0033 0.0016 'International Tables Vol C Tables 4.2.6.8 and 6.1.1.4'
H H 0.0000 0.0000 'International Tables Vol C Tables 4.2.6.8 and 6.1.1.4'
N N 0.0061 0.0033 'International Tables Vol C Tables 4.2.6.8 and 6.1.1.4'
O O 0.0106 0.0060 'International Tables Vol C Tables 4.2.6.8 and 6.1.1.4'

loop_
_exptl_crystal_face_index_h
_exptl_crystal_face_index_k
_exptl_crystal_face_index_l
_exptl_crystal_face_perp_dist
0 0 1 0.1415
-4 0 5 0.1524
4 0 -1 0.1283
-2 0 0 0.2146
2 0 2 0.1698
0 0 -1 0.1102
-2 0 -2 0.1495
6 1 5 0.2164
4 0 -5 0.0938
0 -1 5 0.1252
-2 1 5 0.1585
-4 3 -5 0.2988
-10 -2 -1 0.2319
0 -1 0 0.3356
0 1 0 0.3659

loop_
_geom_angle_atom_site_label_1
_geom_angle_atom_site_label_2
_geom_angle_atom_site_label_3
_geom_angle
_geom_angle_site_symmetry_1
_geom_angle_site_symmetry_3
_geom_angle_publ_flag
C2A C1A C7A 123.1(4) . . ?
C6A C1A C2A 117.4(4) . . ?
C6A C1A C7A 119.5(4) . . ?
C1A C2A C3A 123.0(4) . . ?
C1A C2A N1A 118.2(4) . . ?
C3A C2A N1A 118.8(4) . . ?
C2A C3A C8A 123.1(5) . . ?
C4A C3A C2A 117.2(4) . . ?
C4A C3A C8A 119.7(4) . . ?
C3A C4A H4A 119.0 . . ?
C5A C4A C3A 122.1(4) . . ?
C5A C4A H4A 119.0 . . ?
C4A C5A C6A 119.2(5) . . ?
C4A C5A C9A 120.9(4) . . ?
C6A C5A C9A 119.9(4) . . ?
C1A C6A C5A 121.2(4) . . ?
C1A C6A H6A 119.4 . . ?
C5A C6A H6A 119.4 . . ?
C1A C7A H7AA 109.5 . . ?
C1A C7A H7AB 109.5 . . ?
C1A C7A H7AC 109.5 . . ?
H7AA C7A H7AB 109.5 . . ?
H7AA C7A H7AC 109.5 . . ?
H7AB C7A H7AC 109.5 . . ?
C3A C8A H8AA 109.5 . . ?
C3A C8A H8AB 109.5 . . ?
C3A C8A H8AC 109.5 . . ?
H8AA C8A H8AB 109.5 . . ?
H8AA C8A H8AC 109.5 . . ?
H8AB C8A H8AC 109.5 . . ?
C5A C9A H9AA 109.5 . . ?
C5A C9A H9AB 109.5 . . ?
C5A C9A H9AC 109.5 . . ?
H9AA C9A H9AB 109.5 . . ?
H9AA C9A H9AC 109.5 . . ?
H9AB C9A H9AC 109.5 . . ?
O1A N1A C2A 118.4(3) . . ?
O2A N1A C2A 118.8(3) . . ?
O2A N1A O1A 122.9(4) . . ?
C2B C1B C7B 124.5(4) . . ?
C6B C1B C2B 115.6(4) . . ?
C6B C1B C7B 119.9(4) . . ?
C1B C2B C3B 125.5(4) . . ?
C1B C2B N1B 117.4(4) . . ?
C3B C2B N1B 117.1(4) . . ?
C2B C3B C8B 124.8(5) . . ?
C4B C3B C2B 115.3(4) . . ?
C4B C3B C8B 119.9(4) . . ?
C3B C4B H4B 118.8 . . ?
C3B C4B C5B 122.4(4) . . ?
C5B C4B H4B 118.8 . . ?
C4B C5B C9B 120.7(4) . . ?
C6B C5B C4B 118.3(5) . . ?
C6B C5B C9B 121.0(4) . . ?
C1B C6B H6B 118.6 . . ?
C5B C6B C1B 122.9(4) . . ?
C5B C6B H6B 118.6 . . ?
C1B C7B H7BA 109.5 . . ?
C1B C7B H7BB 109.5 . . ?
C1B C7B H7BC 109.5 . . ?
H7BA C7B H7BB 109.5 . . ?
H7BA C7B H7BC 109.5 . . ?
H7BB C7B H7BC 109.5 . . ?
C3B C8B H8BA 109.5 . . ?
C3B C8B H8BB 109.5 . . ?
C3B C8B H8BC 109.5 . . ?
H8BA C8B H8BB 109.5 . . ?
H8BA C8B H8BC 109.5 . . ?
H8BB C8B H8BC 109.5 . . ?
C5B C9B H9BA 109.5 . . ?
C5B C9B H9BB 109.5 . . ?
C5B C9B H9BC 109.5 . . ?
H9BA C9B H9BB 109.5 . . ?
H9BA C9B H9BC 109.5 . . ?
H9BB C9B H9BC 109.5 . . ?
O1B N1B C2B 118.8(3) . . ?
O1B N1B O2B 123.9(3) . . ?
O2B N1B C2B 117.4(3) . . ?

loop_
_geom_bond_atom_site_label_1
_geom_bond_atom_site_label_2
_geom_bond_distance
_geom_bond_site_symmetry_2
_geom_bond_publ_flag
C1A C2A 1.392(6) . ?
C1A C6A 1.391(6) . ?
C1A C7A 1.532(6) . ?
C2A C3A 1.400(6) . ?
C2A N1A 1.464(5) . ?
C3A C4A 1.383(6) . ?
C3A C8A 1.519(7) . ?
C4A H4A 0.9500 . ?
C4A C5A 1.378(7) . ?
C5A C6A 1.397(6) . ?
C5A C9A 1.510(6) . ?
C6A H6A 0.9500 . ?
C7A H7AA 0.9800 . ?
C7A H7AB 0.9800 . ?
C7A H7AC 0.9800 . ?
C8A H8AA 0.9800 . ?
C8A H8AB 0.9800 . ?
C8A H8AC 0.9800 . ?
C9A H9AA 0.9800 . ?
C9A H9AB 0.9800 . ?
C9A H9AC 0.9800 . ?
N1A O1A 1.234(4) . ?
N1A O2A 1.230(3) . ?
C1B C2B 1.396(6) . ?
C1B C6B 1.394(6) . ?
C1B C7B 1.487(6) . ?
C2B C3B 1.401(5) . ?
C2B N1B 1.483(5) . ?
C3B C4B 1.400(7) . ?
C3B C8B 1.492(7) . ?
C4B H4B 0.9500 . ?
C4B C5B 1.404(7) . ?
C5B C6B 1.389(6) . ?
C5B C9B 1.505(6) . ?
C6B H6B 0.9500 . ?
C7B H7BA 0.9800 . ?
C7B H7BB 0.9800 . ?
C7B H7BC 0.9800 . ?
C8B H8BA 0.9800 . ?
C8B H8BB 0.9800 . ?
C8B H8BC 0.9800 . ?
C9B H9BA 0.9800 . ?
C9B H9BB 0.9800 . ?
C9B H9BC 0.9800 . ?
N1B O1B 1.219(4) . ?
N1B O2B 1.228(3) . ?

loop_
_geom_hbond_atom_site_label_D
_geom_hbond_atom_site_label_H
_geom_hbond_atom_site_label_A
_geom_hbond_distance_DH
_geom_hbond_distance_HA
_geom_hbond_distance_DA
_geom_hbond_angle_DHA
_geom_hbond_site_symmetry_A
_geom_hbond_publ_flag
C6A H6A O1A 0.95 2.53 3.443(6) 161.5 2_565 yes
C7A H7AB O2B 0.98 2.50 3.466(4) 170.7 3_455 yes
C7A H7AC O1B 0.98 2.78 3.685(4) 153.3 3_465 yes
C8A H8AC CGB 0.98 2.68 3.593(3) 154.7 . yes
C6B H6B O1B 0.95 2.55 3.467(6) 161.9 4_554 yes
C7B H7BA O2A 0.98 2.58 3.556(4) 172.2 3_565 yes
C7B H7BC O1A 0.98 2.72 3.625(4) 153.2 3 yes
C8B H8BC CGA 0.98 2.70 3.612(3) 155.0 . yes

loop_
_geom_torsion_atom_site_label_1
_geom_torsion_atom_site_label_2
_geom_torsion_atom_site_label_3
_geom_torsion_atom_site_label_4
_geom_torsion
_geom_torsion_site_symmetry_1
_geom_torsion_site_symmetry_2
_geom_torsion_site_symmetry_3
_geom_torsion_site_symmetry_4
_geom_torsion_publ_flag
C1A C2A C3A C4A -0.3(3) . . . . ?
C1A C2A C3A C8A -179.4(2) . . . . ?
C1A C2A N1A O1A -129.0(3) . . . . ?
C1A C2A N1A O2A 52.0(4) . . . . ?
C2A C1A C6A C5A 1.7(3) . . . . ?
C2A C3A C4A C5A 1.6(3) . . . . ?
C3A C2A N1A O1A 51.7(4) . . . . ?
C3A C2A N1A O2A -127.3(3) . . . . ?
C3A C4A C5A C6A -1.3(3) . . . . ?
C3A C4A C5A C9A 178.5(2) . . . . ?
C4A C5A C6A C1A -0.4(3) . . . . ?
C6A C1A C2A C3A -1.3(3) . . . . ?
C6A C1A C2A N1A 179.41(19) . . . . ?
C7A C1A C2A C3A -179.3(2) . . . . ?
C7A C1A C2A N1A 1.4(3) . . . . ?
C7A C1A C6A C5A 179.7(2) . . . . ?
C8A C3A C4A C5A -179.2(2) . . . . ?
C9A C5A C6A C1A 179.8(2) . . . . ?
N1A C2A C3A C4A 179.0(2) . . . . ?
N1A C2A C3A C8A -0.1(3) . . . . ?
C1B C2B C3B C4B 1.4(4) . . . . ?
C1B C2B C3B C8B -180.0(3) . . . . ?
C1B C2B N1B O1B 127.7(3) . . . . ?
C1B C2B N1B O2B -52.3(4) . . . . ?
C2B C1B C6B C5B -1.0(4) . . . . ?
C2B C3B C4B C5B -1.3(3) . . . . ?
C3B C2B N1B O1B -52.4(4) . . . . ?
C3B C2B N1B O2B 127.5(3) . . . . ?
C3B C4B C5B C6B 0.1(4) . . . . ?
C3B C4B C5B C9B -179.3(2) . . . . ?
C4B C5B C6B C1B 1.1(4) . . . . ?
C6B C1B C2B C3B -0.3(4) . . . . ?
C6B C1B C2B N1B 179.5(2) . . . . ?
C7B C1B C2B C3B 178.1(2) . . . . ?
C7B C1B C2B N1B -2.1(4) . . . . ?
C7B C1B C6B C5B -179.5(2) . . . . ?
C8B C3B C4B C5B 180.0(2) . . . . ?
C9B C5B C6B C1B -179.4(2) . . . . ?
N1B C2B C3B C4B -178.4(2) . . . . ?
N1B C2B C3B C8B 0.2(4) . . . . ?

loop_
_exptl_oxdiff_crystal_face_indexfrac_h
_exptl_oxdiff_crystal_face_indexfrac_k
_exptl_oxdiff_crystal_face_indexfrac_l
_exptl_oxdiff_crystal_face_x
_exptl_oxdiff_crystal_face_y
_exptl_oxdiff_crystal_face_z
0.0640 0.0203 1.0014 -0.0158 0.0289 0.0335
-3.5785 0.0577 5.2255 -0.1701 0.2291 0.0512
3.8346 0.0234 -1.2199 0.1068 -0.1133 0.0826
-1.9493 -0.0218 0.1092 -0.0455 0.0422 -0.0580
2.0774 0.0624 1.8936 0.0138 0.0157 0.1250
-0.0640 -0.0203 -1.0014 0.0158 -0.0289 -0.0335
-2.0774 -0.0624 -1.8936 -0.0138 -0.0157 -0.1250
6.1044 1.1358 4.5853 0.1338 0.0783 0.3254
3.5785 -0.0577 -5.2255 0.1701 -0.2291 -0.0512
0.3838 -0.8675 5.1011 -0.1556 0.0845 0.1833
-1.6928 1.0485 5.0222 -0.0481 0.2470 0.0932
-4.4097 2.7618 -5.0707 0.2175 0.1202 -0.3314
-9.7473 -2.0876 -1.2686 -0.3487 0.0327 -0.3251
0.0636 -0.9689 0.0940 -0.0765 -0.0602 0.0160
-0.0636 0.9689 -0.0940 0.0765 0.0602 -0.0160
